data_7249787
loop_
_publ_author_name
'Zhang, Hangchuan'
'Guo, Jingpeng'
'Liu, Lin'
'Yu, Zhan'
'Wei, Na'

_publ_section_title
;
 Thiadiazole-functionalized Pb(II)-MOF for &#x201C;Turn-on&#x201D;
 Fluorescence Selective Sensing of Al3+
;
_journal_name_full CrystEngComm
_journal_paper_doi 10.1039/D4CE01233J
_journal_year 2025
_chemical_formula_sum 'C23 H17 N3 O5 Pb S'
_chemical_formula_weight 654.65
_chemical_name_common Pb-btdb
_space_group_IT_number 14
_space_group_name_Hall '-P 2yn'
_space_group_name_H-M_alt 'P 1 21/n 1'
_atom_sites_solution_hydrogens geom
_atom_sites_solution_primary direct
_atom_sites_solution_secondary difmap
_audit_creation_method SHELXL-97
_audit_update_record
;
2019-05-07 deposited with the CCDC.	2025-01-09 downloaded from the CCDC.
;
_cell_angle_alpha 90.00
_cell_angle_beta 93.770(4)
_cell_angle_gamma 90.00
_cell_formula_units_Z 4
_cell_length_a 13.860(4)
_cell_length_b 4.3787(12)
_cell_length_c 35.140(9)
_cell_measurement_temperature 293(2)
_cell_volume 2128.0(10)
_computing_structure_refinement 'SHELXL-97 (Sheldrick, 1997)'
_computing_structure_solution 'SHELXS-97 (Sheldrick, 1990)'
_diffrn_ambient_temperature 293(2)
_diffrn_measured_fraction_theta_full 0.949
_diffrn_measured_fraction_theta_max 0.949
_diffrn_radiation_monochromator graphite
_diffrn_radiation_source 'fine-focus sealed tube'
_diffrn_radiation_type MoK\a
_diffrn_radiation_wavelength 0.71073
_diffrn_reflns_av_R_equivalents 0.0387
_diffrn_reflns_av_sigmaI/netI 0.0458
_diffrn_reflns_limit_h_max 18
_diffrn_reflns_limit_h_min -18
_diffrn_reflns_limit_k_max 5
_diffrn_reflns_limit_k_min -5
_diffrn_reflns_limit_l_max 46
_diffrn_reflns_limit_l_min -43
_diffrn_reflns_number 13571
_diffrn_reflns_theta_full 28.25
_diffrn_reflns_theta_max 28.25
_diffrn_reflns_theta_min 1.55
_exptl_absorpt_coefficient_mu 8.069
_exptl_absorpt_correction_T_max 0.2210
_exptl_absorpt_correction_T_min 0.1552
_exptl_crystal_density_diffrn 2.043
_exptl_crystal_density_method 'not measured'
_exptl_crystal_F_000 1256
_exptl_crystal_size_max 0.37
_exptl_crystal_size_mid 0.35
_exptl_crystal_size_min 0.27
_refine_diff_density_max 1.616
_refine_diff_density_min -1.025
_refine_diff_density_rms 0.136
_refine_ls_extinction_coef 0.00038(8)
_refine_ls_extinction_expression Fc^*^=kFc[1+0.001xFc^2^\l^3^/sin(2\q)]^-1/4^
_refine_ls_extinction_method SHELXL
_refine_ls_goodness_of_fit_ref 1.029
_refine_ls_hydrogen_treatment mixed
_refine_ls_matrix_type full
_refine_ls_number_parameters 299
_refine_ls_number_reflns 5002
_refine_ls_number_restraints 0
_refine_ls_restrained_S_all 1.029
_refine_ls_R_factor_all 0.0466
_refine_ls_R_factor_gt 0.0316
_refine_ls_shift/su_max 0.001
_refine_ls_shift/su_mean 0.000
_refine_ls_structure_factor_coef Fsqd
_refine_ls_weighting_details 'calc w=1/[\s^2^(Fo^2^)+(0.0292P)^2^+0.0000P] where P=(Fo^2^+2Fc^2^)/3'
_refine_ls_weighting_scheme calc
_refine_ls_wR_factor_gt 0.0616
_refine_ls_wR_factor_ref 0.0658
_reflns_number_gt 4020
_reflns_number_total 5002
_reflns_threshold_expression >2sigma(I)
_cod_data_source_file d4ce01233j2.cif
_cod_data_source_block 1
_cod_original_cell_volume 2127.9(10)
_cod_database_code 7249787

loop_
_symmetry_equiv_pos_as_xyz
'x, y, z'
'-x+1/2, y+1/2, -z+1/2'
'-x, -y, -z'
'x-1/2, -y-1/2, z-1/2'

loop_
_atom_site_label
_atom_site_type_symbol
_atom_site_fract_x
_atom_site_fract_y
_atom_site_fract_z
_atom_site_U_iso_or_equiv
_atom_site_adp_type
_atom_site_occupancy
_atom_site_symmetry_multiplicity
_atom_site_calc_flag
_atom_site_refinement_flags
_atom_site_disorder_assembly
_atom_site_disorder_group
Pb1 Pb 0.613030(12) 0.68562(4) 0.248044(4) 0.02464(7) Uani 1 1 d . . .
S1 S 0.07482(11) 0.7261(5) 0.03750(4) 0.0775(7) Uani 1 1 d . . .
C1 C 0.5092(4) 1.2864(12) 0.19240(12) 0.0293(11) Uani 1 1 d . . .
C2 C 0.4629(3) 1.1585(11) 0.15574(12) 0.0262(10) Uani 1 1 d . . .
C3 C 0.5119(3) 0.9529(12) 0.13474(12) 0.0299(11) Uani 1 1 d . . .
H3A H 0.5719 0.8810 0.1442 0.036 Uiso 1 1 calc R . .
C4 C 0.4734(4) 0.8515(11) 0.09985(13) 0.0341(12) Uani 1 1 d . . .
H4A H 0.5077 0.7116 0.0861 0.041 Uiso 1 1 calc R . .
C5 C 0.3835(3) 0.9560(12) 0.08489(11) 0.0278(10) Uani 1 1 d . . .
C6 C 0.3333(4) 1.1581(12) 0.10687(13) 0.0343(12) Uani 1 1 d . . .
H6A H 0.2720 1.2247 0.0982 0.041 Uiso 1 1 calc R . .
C7 C 0.3742(4) 1.2607(11) 0.14160(13) 0.0335(12) Uani 1 1 d . . .
H7A H 0.3409 1.4015 0.1556 0.040 Uiso 1 1 calc R . .
C8 C 0.3447(3) 0.8464(11) 0.04680(12) 0.0282(11) Uani 1 1 d . . .
C9 C 0.4037(4) 0.7891(13) 0.01822(13) 0.0374(13) Uani 1 1 d . . .
H9A H 0.4696 0.8227 0.0230 0.045 Uiso 1 1 calc R . .
C10 C 0.3711(4) 0.6817(13) -0.01830(13) 0.0379(13) Uani 1 1 d . . .
H10A H 0.4167 0.6521 -0.0362 0.045 Uiso 1 1 calc R . .
C11 C 0.2759(3) 0.6184(11) -0.02885(12) 0.0304(12) Uani 1 1 d . . .
C12 C 0.2107(3) 0.6719(13) 0.00066(12) 0.0358(12) Uani 1 1 d . . .
C13 C 0.2444(4) 0.7893(12) 0.03740(13) 0.0360(12) Uani 1 1 d . . .
C14 C 0.2448(3) 0.5142(12) -0.06791(11) 0.0287(11) Uani 1 1 d . . .
C15 C 0.2912(3) 0.6236(11) -0.09886(12) 0.0318(12) Uani 1 1 d . . .
H15A H 0.3411 0.7644 -0.0948 0.038 Uiso 1 1 calc R . .
C16 C 0.2653(3) 0.5289(12) -0.13565(12) 0.0295(11) Uani 1 1 d . . .
H16A H 0.2976 0.6064 -0.1559 0.035 Uiso 1 1 calc R . .
C17 C 0.1914(3) 0.3192(11) -0.14250(12) 0.0270(10) Uani 1 1 d . . .
C18 C 0.1445(4) 0.2067(12) -0.11174(13) 0.0328(11) Uani 1 1 d . . .
H18A H 0.0948 0.0655 -0.1159 0.039 Uiso 1 1 calc R . .
C19 C 0.1705(3) 0.3017(12) -0.07498(12) 0.0314(11) Uani 1 1 d . . .
H19A H 0.1383 0.2233 -0.0547 0.038 Uiso 1 1 calc R . .
C20 C 0.1644(4) 0.2087(12) -0.18245(13) 0.0309(11) Uani 1 1 d . . .
C21 C 0.3108(5) 1.3054(16) 0.2867(2) 0.070(2) Uani 1 1 d . . .
H21A H 0.3246 1.2423 0.2615 0.104 Uiso 1 1 calc R . .
H21B H 0.3167 1.5233 0.2888 0.104 Uiso 1 1 calc R . .
H21C H 0.2461 1.2456 0.2917 0.104 Uiso 1 1 calc R . .
C22 C 0.3698(5) 1.2267(17) 0.35353(19) 0.069(2) Uani 1 1 d . . .
H22A H 0.4189 1.1155 0.3683 0.103 Uiso 1 1 calc R . .
H22B H 0.3072 1.1649 0.3608 0.103 Uiso 1 1 calc R . .
H22C H 0.3782 1.4416 0.3581 0.103 Uiso 1 1 calc R . .
C23 C 0.4521(4) 0.9978(14) 0.30280(16) 0.0485(15) Uani 1 1 d . . .
H23A H 0.4947 0.9180 0.3218 0.058 Uiso 1 1 calc R . .
N1 N 0.1735(3) 0.8313(12) 0.06077(12) 0.0548(15) Uani 1 1 d . . .
N2 N 0.1151(3) 0.6240(13) -0.00276(11) 0.0521(14) Uani 1 1 d . . .
N3 N 0.3775(3) 1.1644(11) 0.31386(14) 0.0472(12) Uani 1 1 d . . .
O1 O 0.5902(2) 1.1771(7) 0.20486(8) 0.0317(8) Uani 1 1 d . . .
O2 O 0.4691(2) 1.5028(8) 0.20853(9) 0.0389(9) Uani 1 1 d . . .
O3 O 0.2058(3) 0.3209(8) -0.20992(9) 0.0372(8) Uani 1 1 d . . .
O4 O 0.0984(3) 0.0098(8) -0.18637(9) 0.0400(9) Uani 1 1 d . . .
O5 O 0.4681(3) 0.9445(10) 0.27081(10) 0.0508(10) Uani 1 1 d . . .

loop_
_atom_site_aniso_label
_atom_site_aniso_U_11
_atom_site_aniso_U_22
_atom_site_aniso_U_33
_atom_site_aniso_U_23
_atom_site_aniso_U_13
_atom_site_aniso_U_12
Pb1 0.03019(11) 0.02473(11) 0.01882(9) -0.00035(7) 0.00023(6) 0.00082(8)
S1 0.0282(7) 0.164(2) 0.0410(8) -0.0466(10) 0.0081(6) -0.0203(10)
C1 0.041(3) 0.030(3) 0.017(2) 0.0074(19) -0.004(2) -0.006(2)
C2 0.031(3) 0.027(3) 0.020(2) 0.0016(19) -0.0016(19) -0.008(2)
C3 0.028(2) 0.038(3) 0.023(2) -0.002(2) -0.0064(19) -0.001(2)
C4 0.041(3) 0.035(3) 0.026(2) -0.005(2) 0.000(2) 0.004(2)
C5 0.030(2) 0.034(3) 0.019(2) -0.002(2) -0.0002(19) -0.007(2)
C6 0.030(3) 0.043(3) 0.029(2) -0.005(2) -0.007(2) 0.001(2)
C7 0.037(3) 0.036(3) 0.028(2) -0.005(2) -0.002(2) 0.003(2)
C8 0.028(2) 0.037(3) 0.020(2) -0.002(2) -0.0032(18) -0.004(2)
C9 0.025(3) 0.062(4) 0.025(2) -0.003(2) -0.001(2) -0.009(2)
C10 0.029(3) 0.062(4) 0.023(2) -0.008(2) 0.006(2) -0.003(3)
C11 0.034(3) 0.039(3) 0.019(2) -0.0046(19) -0.0001(19) -0.002(2)
C12 0.025(2) 0.064(4) 0.019(2) -0.005(2) -0.0006(19) -0.004(2)
C13 0.035(3) 0.051(3) 0.022(2) -0.009(2) -0.001(2) -0.006(2)
C14 0.028(2) 0.039(3) 0.018(2) -0.005(2) -0.0022(18) 0.005(2)
C15 0.031(3) 0.042(4) 0.023(2) -0.007(2) 0.001(2) -0.005(2)
C16 0.035(3) 0.034(3) 0.019(2) -0.002(2) 0.0037(19) 0.003(2)
C17 0.028(2) 0.031(3) 0.022(2) -0.002(2) -0.0020(18) 0.010(2)
C18 0.036(3) 0.038(3) 0.025(2) -0.002(2) 0.000(2) -0.007(2)
C19 0.033(3) 0.042(3) 0.019(2) 0.001(2) 0.0046(19) -0.005(2)
C20 0.036(3) 0.036(3) 0.020(2) -0.004(2) -0.005(2) 0.009(2)
C21 0.069(5) 0.074(5) 0.065(4) -0.008(4) 0.001(4) -0.001(4)
C22 0.056(4) 0.094(6) 0.059(4) -0.021(4) 0.017(3) -0.008(4)
C23 0.048(4) 0.053(4) 0.044(3) 0.002(3) 0.000(3) -0.012(3)
N1 0.030(2) 0.105(5) 0.030(2) -0.023(3) 0.0058(19) -0.013(3)
N2 0.029(2) 0.098(4) 0.030(2) -0.027(2) 0.0033(19) -0.012(2)
N3 0.039(3) 0.046(3) 0.060(3) -0.011(2) 0.021(2) -0.001(2)
O1 0.0346(19) 0.035(2) 0.0244(16) 0.0021(14) -0.0083(14) -0.0028(16)
O2 0.048(2) 0.036(2) 0.0315(18) -0.0106(16) -0.0099(16) 0.0057(18)
O3 0.045(2) 0.047(2) 0.0193(16) -0.0013(15) 0.0020(15) 0.0039(18)
O4 0.051(2) 0.041(3) 0.0281(17) -0.0103(16) 0.0026(16) -0.0126(19)
O5 0.059(3) 0.058(3) 0.036(2) -0.0058(19) 0.0125(18) 0.011(2)

loop_
_atom_type_symbol
_atom_type_description
_atom_type_scat_dispersion_real
_atom_type_scat_dispersion_imag
_atom_type_scat_source
C C 0.0033 0.0016 'International Tables Vol C Tables 4.2.6.8 and 6.1.1.4'
H H 0.0000 0.0000 'International Tables Vol C Tables 4.2.6.8 and 6.1.1.4'
N N 0.0061 0.0033 'International Tables Vol C Tables 4.2.6.8 and 6.1.1.4'
O O 0.0106 0.0060 'International Tables Vol C Tables 4.2.6.8 and 6.1.1.4'
S S 0.1246 0.1234 'International Tables Vol C Tables 4.2.6.8 and 6.1.1.4'
Pb Pb -3.3944 10.1111 'International Tables Vol C Tables 4.2.6.8 and 6.1.1.4'

loop_
_geom_angle_atom_site_label_1
_geom_angle_atom_site_label_2
_geom_angle_atom_site_label_3
_geom_angle
_geom_angle_site_symmetry_1
_geom_angle_site_symmetry_3
_geom_angle_publ_flag
O4 Pb1 O5 74.96(12) 4_666 . ?
O4 Pb1 O2 107.22(12) 4_666 1_545 ?
O5 Pb1 O2 71.99(12) . 1_545 ?
O4 Pb1 O1 143.28(11) 4_666 . ?
O5 Pb1 O1 75.19(12) . . ?
O2 Pb1 O1 83.12(11) 1_545 . ?
O4 Pb1 O1 102.94(11) 4_666 1_545 ?
O5 Pb1 O1 119.34(12) . 1_545 ?
O2 Pb1 O1 50.29(10) 1_545 1_545 ?
O1 Pb1 O1 110.11(11) . 1_545 ?
N1 S1 N2 101.1(2) . . ?
O2 C1 O1 122.5(4) . . ?
O2 C1 C2 119.4(4) . . ?
O1 C1 C2 118.1(4) . . ?
C7 C2 C3 118.9(4) . . ?
C7 C2 C1 120.6(4) . . ?
C3 C2 C1 120.3(4) . . ?
C2 C3 C4 120.9(4) . . ?
C2 C3 H3A 119.6 . . ?
C4 C3 H3A 119.6 . . ?
C3 C4 C5 120.8(5) . . ?
C3 C4 H4A 119.6 . . ?
C5 C4 H4A 119.6 . . ?
C6 C5 C4 117.8(4) . . ?
C6 C5 C8 122.7(4) . . ?
C4 C5 C8 119.5(4) . . ?
C7 C6 C5 120.3(5) . . ?
C7 C6 H6A 119.9 . . ?
C5 C6 H6A 119.9 . . ?
C2 C7 C6 121.3(5) . . ?
C2 C7 H7A 119.4 . . ?
C6 C7 H7A 119.4 . . ?
C9 C8 C13 114.8(4) . . ?
C9 C8 C5 121.7(4) . . ?
C13 C8 C5 123.5(4) . . ?
C8 C9 C10 124.1(5) . . ?
C8 C9 H9A 117.9 . . ?
C10 C9 H9A 117.9 . . ?
C11 C10 C9 123.7(4) . . ?
C11 C10 H10A 118.1 . . ?
C9 C10 H10A 118.1 . . ?
C10 C11 C12 114.2(4) . . ?
C10 C11 C14 121.8(4) . . ?
C12 C11 C14 124.0(4) . . ?
N2 C12 C11 125.1(4) . . ?
N2 C12 C13 113.4(4) . . ?
C11 C12 C13 121.5(4) . . ?
N1 C13 C8 125.3(4) . . ?
N1 C13 C12 113.1(4) . . ?
C8 C13 C12 121.5(4) . . ?
C15 C14 C19 117.7(4) . . ?
C15 C14 C11 119.9(4) . . ?
C19 C14 C11 122.3(4) . . ?
C16 C15 C14 121.7(4) . . ?
C16 C15 H15A 119.2 . . ?
C14 C15 H15A 119.2 . . ?
C15 C16 C17 120.4(4) . . ?
C15 C16 H16A 119.8 . . ?
C17 C16 H16A 119.8 . . ?
C16 C17 C18 118.6(4) . . ?
C16 C17 C20 120.7(4) . . ?
C18 C17 C20 120.7(4) . . ?
C19 C18 C17 120.9(5) . . ?
C19 C18 H18A 119.6 . . ?
C17 C18 H18A 119.6 . . ?
C18 C19 C14 120.7(4) . . ?
C18 C19 H19A 119.6 . . ?
C14 C19 H19A 119.6 . . ?
O3 C20 O4 123.4(4) . . ?
O3 C20 C17 119.5(5) . . ?
O4 C20 C17 117.1(4) . . ?
N3 C21 H21A 109.5 . . ?
N3 C21 H21B 109.5 . . ?
H21A C21 H21B 109.5 . . ?
N3 C21 H21C 109.5 . . ?
H21A C21 H21C 109.5 . . ?
H21B C21 H21C 109.5 . . ?
N3 C22 H22A 109.5 . . ?
N3 C22 H22B 109.5 . . ?
H22A C22 H22B 109.5 . . ?
N3 C22 H22C 109.5 . . ?
H22A C22 H22C 109.5 . . ?
H22B C22 H22C 109.5 . . ?
O5 C23 N3 125.3(6) . . ?
O5 C23 H23A 117.4 . . ?
N3 C23 H23A 117.4 . . ?
C13 N1 S1 106.4(3) . . ?
C12 N2 S1 105.9(3) . . ?
C23 N3 C21 121.3(5) . . ?
C23 N3 C22 119.5(5) . . ?
C21 N3 C22 118.9(5) . . ?
C1 O1 Pb1 125.1(3) . . ?
C1 O1 Pb1 87.2(3) . 1_565 ?
Pb1 O1 Pb1 110.11(10) . 1_565 ?
C1 O2 Pb1 97.6(3) . 1_565 ?
C20 O4 Pb1 103.7(3) . 4_565 ?
C23 O5 Pb1 127.0(4) . . ?

loop_
_geom_bond_atom_site_label_1
_geom_bond_atom_site_label_2
_geom_bond_distance
_geom_bond_site_symmetry_2
_geom_bond_publ_flag
Pb1 O4 2.479(3) 4_666 ?
Pb1 O5 2.484(4) . ?
Pb1 O2 2.487(3) 1_545 ?
Pb1 O1 2.640(3) . ?
Pb1 O1 2.701(3) 1_545 ?
S1 N1 1.614(4) . ?
S1 N2 1.618(4) . ?
C1 O2 1.253(6) . ?
C1 O1 1.272(6) . ?
C1 C2 1.509(6) . ?
C2 C7 1.370(7) . ?
C2 C3 1.372(6) . ?
C3 C4 1.378(6) . ?
C3 H3A 0.9300 . ?
C4 C5 1.398(7) . ?
C4 H4A 0.9300 . ?
C5 C6 1.391(6) . ?
C5 C8 1.489(6) . ?
C6 C7 1.387(6) . ?
C6 H6A 0.9300 . ?
C7 H7A 0.9300 . ?
C8 C9 1.359(6) . ?
C8 C13 1.430(6) . ?
C9 C10 1.413(7) . ?
C9 H9A 0.9300 . ?
C10 C11 1.376(7) . ?
C10 H10A 0.9300 . ?
C11 C12 1.439(6) . ?
C11 C14 1.483(6) . ?
C12 N2 1.338(6) . ?
C12 C13 1.439(6) . ?
C13 N1 1.334(6) . ?
C14 C15 1.385(6) . ?
C14 C19 1.398(7) . ?
C15 C16 1.382(6) . ?
C15 H15A 0.9300 . ?
C16 C17 1.384(7) . ?
C16 H16A 0.9300 . ?
C17 C18 1.389(6) . ?
C17 C20 1.509(6) . ?
C18 C19 1.382(6) . ?
C18 H18A 0.9300 . ?
C19 H19A 0.9300 . ?
C20 O3 1.255(6) . ?
C20 O4 1.264(6) . ?
C21 N3 1.424(8) . ?
C21 H21A 0.9600 . ?
C21 H21B 0.9600 . ?
C21 H21C 0.9600 . ?
C22 N3 1.431(7) . ?
C22 H22A 0.9600 . ?
C22 H22B 0.9600 . ?
C22 H22C 0.9600 . ?
C23 O5 1.183(6) . ?
C23 N3 1.344(7) . ?
C23 H23A 0.9300 . ?
O1 Pb1 2.701(3) 1_565 ?
O2 Pb1 2.487(3) 1_565 ?
O4 Pb1 2.479(3) 4_565 ?

loop_
_geom_torsion_atom_site_label_1
_geom_torsion_atom_site_label_2
_geom_torsion_atom_site_label_3
_geom_torsion_atom_site_label_4
_geom_torsion
_geom_torsion_site_symmetry_1
_geom_torsion_site_symmetry_2
_geom_torsion_site_symmetry_3
_geom_torsion_site_symmetry_4
_geom_torsion_publ_flag
O2 C1 C2 C7 -5.0(7) . . . . ?
O1 C1 C2 C7 177.9(4) . . . . ?
O2 C1 C2 C3 170.6(5) . . . . ?
O1 C1 C2 C3 -6.5(7) . . . . ?
C7 C2 C3 C4 0.5(7) . . . . ?
C1 C2 C3 C4 -175.2(4) . . . . ?
C2 C3 C4 C5 0.2(8) . . . . ?
C3 C4 C5 C6 -1.8(7) . . . . ?
C3 C4 C5 C8 178.9(4) . . . . ?
C4 C5 C6 C7 2.9(7) . . . . ?
C8 C5 C6 C7 -177.8(5) . . . . ?
C3 C2 C7 C6 0.6(7) . . . . ?
C1 C2 C7 C6 176.3(4) . . . . ?
C5 C6 C7 C2 -2.3(8) . . . . ?
C6 C5 C8 C9 145.6(5) . . . . ?
C4 C5 C8 C9 -35.1(7) . . . . ?
C6 C5 C8 C13 -35.2(7) . . . . ?
C4 C5 C8 C13 144.0(5) . . . . ?
C13 C8 C9 C10 0.1(8) . . . . ?
C5 C8 C9 C10 179.3(5) . . . . ?
C8 C9 C10 C11 -1.1(9) . . . . ?
C9 C10 C11 C12 0.2(8) . . . . ?
C9 C10 C11 C14 178.3(5) . . . . ?
C10 C11 C12 N2 -179.3(5) . . . . ?
C14 C11 C12 N2 2.7(9) . . . . ?
C10 C11 C12 C13 1.6(8) . . . . ?
C14 C11 C12 C13 -176.5(5) . . . . ?
C9 C8 C13 N1 -179.5(5) . . . . ?
C5 C8 C13 N1 1.3(9) . . . . ?
C9 C8 C13 C12 1.7(8) . . . . ?
C5 C8 C13 C12 -177.5(5) . . . . ?
N2 C12 C13 N1 -0.8(7) . . . . ?
C11 C12 C13 N1 178.4(5) . . . . ?
N2 C12 C13 C8 178.2(5) . . . . ?
C11 C12 C13 C8 -2.6(8) . . . . ?
C10 C11 C14 C15 -34.4(7) . . . . ?
C12 C11 C14 C15 143.4(5) . . . . ?
C10 C11 C14 C19 144.2(5) . . . . ?
C12 C11 C14 C19 -37.9(8) . . . . ?
C19 C14 C15 C16 0.3(7) . . . . ?
C11 C14 C15 C16 179.1(4) . . . . ?
C14 C15 C16 C17 -0.1(7) . . . . ?
C15 C16 C17 C18 -0.1(7) . . . . ?
C15 C16 C17 C20 -178.5(4) . . . . ?
C16 C17 C18 C19 0.1(7) . . . . ?
C20 C17 C18 C19 178.4(4) . . . . ?
C17 C18 C19 C14 0.2(8) . . . . ?
C15 C14 C19 C18 -0.4(7) . . . . ?
C11 C14 C19 C18 -179.1(5) . . . . ?
C16 C17 C20 O3 -3.9(7) . . . . ?
C18 C17 C20 O3 177.7(5) . . . . ?
C16 C17 C20 O4 177.8(4) . . . . ?
C18 C17 C20 O4 -0.5(7) . . . . ?
C8 C13 N1 S1 -178.4(5) . . . . ?
C12 C13 N1 S1 0.5(6) . . . . ?
N2 S1 N1 C13 -0.1(5) . . . . ?
C11 C12 N2 S1 -178.6(5) . . . . ?
C13 C12 N2 S1 0.6(6) . . . . ?
N1 S1 N2 C12 -0.3(5) . . . . ?
O5 C23 N3 C21 -2.4(9) . . . . ?
O5 C23 N3 C22 -176.3(6) . . . . ?
O2 C1 O1 Pb1 97.3(5) . . . . ?
C2 C1 O1 Pb1 -85.7(4) . . . . ?
O2 C1 O1 Pb1 -15.4(5) . . . 1_565 ?
C2 C1 O1 Pb1 161.6(4) . . . 1_565 ?
O4 Pb1 O1 C1 -74.0(4) 4_666 . . . ?
O5 Pb1 O1 C1 -37.4(4) . . . . ?
O2 Pb1 O1 C1 35.7(3) 1_545 . . . ?
O1 Pb1 O1 C1 78.9(4) 1_545 . . . ?
O4 Pb1 O1 Pb1 27.2(2) 4_666 . . 1_565 ?
O5 Pb1 O1 Pb1 63.71(13) . . . 1_565 ?
O2 Pb1 O1 Pb1 136.84(13) 1_545 . . 1_565 ?
O1 Pb1 O1 Pb1 180.0 1_545 . . 1_565 ?
O1 C1 O2 Pb1 16.9(5) . . . 1_565 ?
C2 C1 O2 Pb1 -160.0(4) . . . 1_565 ?
O3 C20 O4 Pb1 16.2(6) . . . 4_565 ?
C17 C20 O4 Pb1 -165.6(3) . . . 4_565 ?
N3 C23 O5 Pb1 173.2(4) . . . . ?
O4 Pb1 O5 C23 26.4(5) 4_666 . . . ?
O2 Pb1 O5 C23 140.6(5) 1_545 . . . ?
O1 Pb1 O5 C23 -132.0(5) . . . . ?
O1 Pb1 O5 C23 123.0(5) 1_545 . . . ?
